data_7123186
loop_
_publ_author_name
'Klajn, Jan'
'Stawski, Wojciech'
'Chmielewski, Piotr Jan'
'Cybi\'nska, Joanna'
'Pawlicki, Mi\/losz'

_publ_section_title
;
 A Route to a Cyclobutane-Linked Double-Looped System via a Helical
 Macrocycle
;
_journal_name_full 'Chemical Communications'
_journal_paper_doi 10.1039/C9CC01201J
_journal_year 2019
_chemical_formula_moiety 'C64 H64 N6'
_chemical_formula_sum 'C64 H64 N6'
_chemical_formula_weight 917.21
_space_group_crystal_system monoclinic
_space_group_IT_number 15
_space_group_name_Hall '-C 2yc'
_space_group_name_H-M_alt 'C 1 2/c 1'
_symmetry_space_group_name_Hall '-C 2yc'
_symmetry_space_group_name_H-M 'C 1 2/c 1'
_atom_sites_solution_hydrogens mixed
_atom_sites_solution_primary dual
_audit_creation_date 2018-12-18
_audit_creation_method
;
Olex2 1.2
(compiled 2018.05.29 svn.r3508 for OlexSys, GUI svn.r5506)
;
_audit_update_record
;
2019-03-20 deposited with the CCDC.    2019-03-22 downloaded from the CCDC.
;
_cell_angle_alpha 90
_cell_angle_beta 96.379(3)
_cell_angle_gamma 90
_cell_formula_units_Z 4
_cell_length_a 38.1618(13)
_cell_length_b 10.6010(4)
_cell_length_c 12.8755(5)
_cell_measurement_reflns_used 5837
_cell_measurement_temperature 100(2)
_cell_measurement_theta_max 36.7466
_cell_measurement_theta_min 2.8669
_cell_volume 5176.6(3)
_computing_cell_refinement
;
CrysAlisPro, Agilent Technologies,
Version 1.171.36.20 (release 27-06-2012 CrysAlis171 .NET)
(compiled Jul 11 2012,15:38:31)
;
_computing_data_collection
;
CrysAlisPro, Agilent Technologies,
Version 1.171.36.20 (release 27-06-2012 CrysAlis171 .NET)
(compiled Jul 11 2012,15:38:31)
;
_computing_data_reduction
;
CrysAlisPro, Agilent Technologies,
Version 1.171.36.20 (release 27-06-2012 CrysAlis171 .NET)
(compiled Jul 11 2012,15:38:31)
;
_computing_molecular_graphics 'Olex2 (Dolomanov et al., 2009)'
_computing_publication_material 'Olex2 (Dolomanov et al., 2009)'
_computing_structure_refinement 'ShelXL (Sheldrick, 2015)'
_computing_structure_solution 'ShelXT (Sheldrick, 2015)'
_diffrn_ambient_temperature 100(2)
_diffrn_detector_area_resol_mean 8.3359
_diffrn_measured_fraction_theta_full 0.961
_diffrn_measured_fraction_theta_max 0.961
_diffrn_measurement_details
;
#__ type_ start__ end____ width___ exp.time_
  1 omega  -54.00   60.75   0.7500   45.0000
omega____ theta____ kappa____ phi______ frames
    -       28.0000  -79.0000    0.0000 153

#__ type_ start__ end____ width___ exp.time_
  2 omega  -54.00   60.75   0.7500   45.0000
omega____ theta____ kappa____ phi______ frames
    -       28.0000  -79.0000   90.0000 153

#__ type_ start__ end____ width___ exp.time_
  3 omega  -54.00   60.75   0.7500   45.0000
omega____ theta____ kappa____ phi______ frames
    -       28.0000  -79.0000  180.0000 153

#__ type_ start__ end____ width___ exp.time_
  4 omega  -54.00   60.75   0.7500   45.0000
omega____ theta____ kappa____ phi______ frames
    -       28.0000  -79.0000  270.0000 153

#__ type_ start__ end____ width___ exp.time_
  5 omega  -54.00    4.50   0.7500   60.0000
omega____ theta____ kappa____ phi______ frames
    -       48.0000  -79.0000   45.0000 78
;
_diffrn_measurement_device_type 'Xcalibur, Sapphire2, large Be window'
_diffrn_measurement_method '\w scans'
_diffrn_orient_matrix_UB_11 -0.0170993000
_diffrn_orient_matrix_UB_12 0.0214960000
_diffrn_orient_matrix_UB_13 0.0079182000
_diffrn_orient_matrix_UB_21 -0.0046587000
_diffrn_orient_matrix_UB_22 -0.0619528000
_diffrn_orient_matrix_UB_23 0.0141015000
_diffrn_orient_matrix_UB_31 0.0059671000
_diffrn_orient_matrix_UB_32 0.0132780000
_diffrn_orient_matrix_UB_33 0.0530304000
_diffrn_radiation_monochromator graphite
_diffrn_radiation_type MoK\a
_diffrn_radiation_wavelength 0.71073
_diffrn_reflns_av_R_equivalents 0.0620
_diffrn_reflns_av_unetI/netI 0.0589
_diffrn_reflns_Laue_measured_fraction_full 0.961
_diffrn_reflns_Laue_measured_fraction_max 0.961
_diffrn_reflns_limit_h_max 49
_diffrn_reflns_limit_h_min -49
_diffrn_reflns_limit_k_max 13
_diffrn_reflns_limit_k_min -13
_diffrn_reflns_limit_l_max 16
_diffrn_reflns_limit_l_min -12
_diffrn_reflns_number 18859
_diffrn_reflns_point_group_measured_fraction_full 0.961
_diffrn_reflns_point_group_measured_fraction_max 0.961
_diffrn_reflns_theta_full 27.494
_diffrn_reflns_theta_max 27.494
_diffrn_reflns_theta_min 2.873
_diffrn_source 'Enhance (Mo) X-ray Source'
_exptl_absorpt_coefficient_mu 0.069
_exptl_absorpt_correction_T_max 1.00000
_exptl_absorpt_correction_T_min 0.81354
_exptl_absorpt_correction_type multi-scan
_exptl_absorpt_process_details
;
CrysAlisPro, Agilent Technologies,
Version 1.171.36.20 (release 27-06-2012 CrysAlis171 .NET)
(compiled Jul 11 2012,15:38:31)
Empirical absorption correction using spherical harmonics,
 implemented in SCALE3 ABSPACK scaling algorithm.
;
_exptl_crystal_colour 'clear yellowish colourless'
_exptl_crystal_colour_lustre clear
_exptl_crystal_colour_modifier yellowish
_exptl_crystal_colour_primary colourless
_exptl_crystal_density_diffrn 1.177
_exptl_crystal_description block
_exptl_crystal_F_000 1960
_exptl_crystal_size_max 0.311
_exptl_crystal_size_mid 0.264
_exptl_crystal_size_min 0.210
_refine_diff_density_max 0.520
_refine_diff_density_min -0.541
_refine_diff_density_rms 0.095
_refine_ls_extinction_method none
_refine_ls_goodness_of_fit_ref 1.042
_refine_ls_hydrogen_treatment mixed
_refine_ls_matrix_type full
_refine_ls_number_parameters 365
_refine_ls_number_reflns 5727
_refine_ls_number_restraints 0
_refine_ls_restrained_S_all 1.042
_refine_ls_R_factor_all 0.1230
_refine_ls_R_factor_gt 0.0982
_refine_ls_shift/su_max 0.000
_refine_ls_shift/su_mean 0.000
_refine_ls_structure_factor_coef Fsqd
_refine_ls_weighting_details 'w=1/[\s^2^(Fo^2^)+(0.1400P)^2^+24.8833P] where P=(Fo^2^+2Fc^2^)/3'
_refine_ls_weighting_scheme calc
_refine_ls_wR_factor_gt 0.2786
_refine_ls_wR_factor_ref 0.2924
_reflns_Friedel_coverage 0.000
_reflns_number_gt 4113
_reflns_number_total 5727
_reflns_threshold_expression 'I > 2\s(I)'
_cod_data_source_file c9cc01201j9.cif
_cod_data_source_block mjp10
_cod_database_code 7123186
_shelx_shelxl_version_number 2018/1
_shelx_space_group_comment
;
The symmetry employed for this shelxl refinement is uniquely defined
by the following loop, which should always be used as a source of
symmetry information in preference to the above space-group names.
They are only intended as comments.
;
_reflns_odcompleteness_completeness 52.78
_reflns_odcompleteness_iscentric 1
_reflns_odcompleteness_theta 36.75
_olex2_refinement_description
;
1. Others
 Fixed Uiso: H002(0.026) H007(0.024) H00D(0.031) H00G(0.031) H00I(0.03)
 H00L(0.034) H00M(0.027) H00N(0.028) H00O(0.031) H00P(0.035) H00Q(0.033)
 H00C(0.09) H00E(0.09) H00F(0.09) H00H(0.094) H00J(0.094) H00K(0.094)
 H00R(0.091) H00S(0.091) H00T(0.091) H00U(0.056) H00V(0.056) H00W(0.056)
 H00X(0.083) H00Y(0.083) H(0.083) H1A(0.13) H1B(0.13) H1C(0.13) H2A(0.18)
 H2B(0.18) H2C(0.18) H0AA(0.085) H0AB(0.085) H0AC(0.085) H1AA(0.083)
 H1AB(0.083) H1AC(0.083)
 Fixed X: H002(0.427496) H007(0.297008) H00D(0.482139) H00G(0.425574)
 H00I(0.369204) H00L(0.540587) H00M(0.331474) H00N(0.328335) H00O(0.415672)
 H00P(0.472737) H00Q(0.554949) H00C(0.283874) H00E(0.243745) H00F(0.271784)
 H00H(0.248345) H00J(0.22062) H00K(0.245617) H00R(0.264644) H00S(0.237467)
 H00T(0.276804) H00U(0.405385) H00V(0.374944) H00W(0.394993) H00X(0.331196)
 H00Y(0.320172) H(0.30859) H1A(0.327631) H1B(0.345335) H1C(0.367124)
 H2A(0.389727) H2B(0.366951) H2C(0.349021) H0AA(0.393088) H0AB(0.370481)
 H0AC(0.402163) H1AA(0.312001) H1AB(0.316727) H1AC(0.314874)
 Fixed Y: H002(0.693122) H007(0.637542) H00D(0.821834) H00G(0.90732)
 H00I(0.576641) H00L(0.850317) H00M(0.493323) H00N(0.782131) H00O(0.567914)
 H00P(0.538712) H00Q(0.867072) H00C(0.386375) H00E(0.421828) H00F(0.518012)
 H00H(0.679765) H00J(0.579649) H00K(0.644321) H00R(0.434329) H00S(0.377485)
 H00T(0.332095) H00U(0.993395) H00V(0.984719) H00W(0.862403) H00X(0.779422)
 H00Y(0.91114) H(0.872132) H1A(1.045056) H1B(1.100868) H1C(1.088561)
 H2A(0.780396) H2B(0.860813) H2C(0.756822) H0AA(1.066613) H0AB(1.070396)
 H0AC(0.976099) H1AA(0.858046) H1AB(0.994179) H1AC(0.97406)
 Fixed Z: H002(0.612938) H007(0.478588) H00D(0.317805) H00G(0.284563)
 H00I(0.899331) H00L(0.384742) H00M(0.759411) H00N(0.3206) H00O(1.032401)
 H00P(0.987458) H00Q(0.564041) H00C(0.750845) H00E(0.738554) H00F(0.789402)
 H00H(0.656545) H00J(0.610526) H00K(0.537713) H00R(0.480838) H00S(0.550793)
 H00T(0.565194) H00U(0.139329) H00V(0.047248) H00W(0.088414) H00X(0.114629)
 H00Y(0.066179) H(0.174745) H1A(0.24329) H1B(0.149153) H1C(0.259298)
 H2A(0.113276) H2B(0.028704) H2C(0.091389) H0AA(0.208264) H0AB(0.098934)
 H0AC(0.118752) H1AA(0.154423) H1AB(0.110506) H1AC(0.230396)
;
_olex2_submission_special_instructions 'No special instructions were received'

loop_
_space_group_symop_operation_xyz
'x, y, z'
'-x, y, -z+1/2'
'x+1/2, y+1/2, z'
'-x+1/2, y+1/2, -z+1/2'
'-x, -y, -z'
'x, -y, z-1/2'
'-x+1/2, -y+1/2, -z'
'x+1/2, -y+1/2, z-1/2'

loop_
_atom_site_label
_atom_site_type_symbol
_atom_site_fract_x
_atom_site_fract_y
_atom_site_fract_z
_atom_site_U_iso_or_equiv
_atom_site_adp_type
_atom_site_occupancy
_atom_site_site_symmetry_order
_atom_site_calc_flag
_atom_site_refinement_flags_posn
_atom_site_refinement_flags_occupancy
_atom_site_disorder_assembly
_atom_site_disorder_group
N001 N 0.47084(7) 0.8279(3) 0.5625(2) 0.0217(6) Uani 1 1 d . . . .
N002 N 0.40748(7) 0.6948(3) 0.5750(2) 0.0218(6) Uani 1 1 d . . . .
H002 H 0.427496 0.693122 0.612938 0.026 Uiso 1 1 calc R . . .
N003 N 0.43285(7) 0.5485(3) 0.7534(2) 0.0220(6) Uani 1 1 d . . . .
C004 C 0.37671(8) 0.6411(3) 0.6008(2) 0.0201(7) Uani 1 1 d . . . .
C005 C 0.40100(8) 0.7517(3) 0.4785(3) 0.0209(7) Uani 1 1 d . . . .
C006 C 0.50487(8) 0.8445(3) 0.6011(3) 0.0229(7) Uani 1 1 d . . . .
C007 C 0.31522(8) 0.6221(3) 0.5313(2) 0.0199(7) Uani 1 1 d . . . .
H007 H 0.297008 0.637542 0.478588 0.024 Uiso 1 1 calc R . . .
C008 C 0.51337(9) 0.8498(3) 0.7171(3) 0.0256(7) Uani 1 1 d . . . .
C009 C 0.42470(8) 0.8136(3) 0.4198(3) 0.0226(7) Uani 1 1 d . . . .
C00A C 0.45957(8) 0.5399(3) 0.8310(3) 0.0224(7) Uani 1 1 d . . . .
C00B C 0.34945(8) 0.6644(3) 0.5204(2) 0.0202(7) Uani 1 1 d . . . .
C00C C 0.46264(8) 0.8244(3) 0.4586(3) 0.0217(7) Uani 1 1 d . . . .
C00D C 0.48835(8) 0.8293(3) 0.3895(3) 0.0256(7) Uani 1 1 d . . . .
H00D H 0.482139 0.821834 0.317805 0.031 Uiso 1 1 calc R . . .
C00E C 0.39962(8) 0.5620(3) 0.7800(3) 0.0215(7) Uani 1 1 d . . . .
C00F C 0.30845(8) 0.5566(3) 0.6211(3) 0.0228(7) Uani 1 1 d . . . .
C00G C 0.41048(9) 0.8652(3) 0.3247(3) 0.0257(7) Uani 1 1 d . . . .
H00G H 0.425574 0.907320 0.284563 0.031 Uiso 1 1 calc R . . .
C00H C 0.37107(8) 0.5769(3) 0.6931(3) 0.0215(7) Uani 1 1 d . . . .
C00I C 0.39230(9) 0.5682(3) 0.8837(3) 0.0249(7) Uani 1 1 d . . . .
H00I H 0.369204 0.576641 0.899331 0.030 Uiso 1 1 calc R . . .
C00J C 0.37441(9) 0.8570(3) 0.2859(3) 0.0260(7) Uani 1 1 d . . . .
C00K C 0.36496(8) 0.7369(3) 0.4408(3) 0.0214(7) Uani 1 1 d . . . .
C00L C 0.52308(9) 0.8455(4) 0.4294(3) 0.0287(8) Uani 1 1 d . . . .
H00L H 0.540587 0.850317 0.384742 0.034 Uiso 1 1 calc R . . .
C00M C 0.33625(8) 0.5362(3) 0.6996(3) 0.0225(7) Uani 1 1 d . . . .
H00M H 0.331474 0.493323 0.759411 0.027 Uiso 1 1 calc R . . .
C00N C 0.35207(8) 0.7906(3) 0.3451(3) 0.0234(7) Uani 1 1 d . . . .
H00N H 0.328335 0.782131 0.320600 0.028 Uiso 1 1 calc R . . .
C00O C 0.41977(9) 0.5617(3) 0.9627(3) 0.0260(7) Uani 1 1 d . . . .
H00O H 0.415672 0.567914 1.032401 0.031 Uiso 1 1 calc R . . .
C00P C 0.45384(9) 0.5456(4) 0.9356(3) 0.0289(8) Uani 1 1 d . . . .
H00P H 0.472737 0.538712 0.987458 0.035 Uiso 1 1 calc R . . .
C00Q C 0.53169(9) 0.8545(3) 0.5360(3) 0.0277(8) Uani 1 1 d . . . .
H00Q H 0.554949 0.867072 0.564041 0.033 Uiso 1 1 calc R . . .
C00R C 0.49677(9) 0.5274(4) 0.8038(3) 0.0257(7) Uani 1 1 d . . . .
C00S C 0.27073(8) 0.5089(4) 0.6314(3) 0.0291(8) Uani 1 1 d . . . .
C00T C 0.36032(10) 0.9237(5) 0.1842(3) 0.0455(12) Uani 1 1 d . . . .
C00U C 0.26722(11) 0.4538(6) 0.7371(4) 0.0599(16) Uani 1 1 d . . A 2
H00C H 0.283874 0.386375 0.750845 0.090 Uiso 1 1 calc GR . A 2
H00E H 0.243745 0.421828 0.738554 0.090 Uiso 1 1 calc GR . A 2
H00F H 0.271784 0.518012 0.789402 0.090 Uiso 1 1 calc GR . A 2
C00V C 0.24388(11) 0.6126(5) 0.6068(5) 0.0625(16) Uani 1 1 d . . B 2
H00H H 0.248345 0.679765 0.656545 0.094 Uiso 1 1 calc GR . B 2
H00J H 0.220620 0.579649 0.610526 0.094 Uiso 1 1 calc GR . B 2
H00K H 0.245617 0.644321 0.537713 0.094 Uiso 1 1 calc GR . B 2
C00W C 0.26153(13) 0.4031(5) 0.5492(5) 0.0606(14) Uani 1 1 d . . C 2
H00R H 0.264644 0.434329 0.480838 0.091 Uiso 1 1 calc GR . C 2
H00S H 0.237467 0.377485 0.550793 0.091 Uiso 1 1 calc GR . C 2
H00T H 0.276804 0.332095 0.565194 0.091 Uiso 1 1 calc GR . C 2
C00X C 0.38618(19) 0.9427(11) 0.1081(7) 0.037(2) Uani 0.537(12) 1 d . P D 4
H00U H 0.405385 0.993395 0.139329 0.056 Uiso 0.537(12) 1 calc GR P D 4
H00V H 0.374944 0.984719 0.047248 0.056 Uiso 0.537(12) 1 calc GR P D 4
H00W H 0.394993 0.862403 0.088414 0.056 Uiso 0.537(12) 1 calc GR P D 4
C00Y C 0.3270(3) 0.8664(14) 0.1300(9) 0.055(4) Uani 0.537(12) 1 d . P D 4
H00X H 0.331196 0.779422 0.114629 0.083 Uiso 0.537(12) 1 calc GR P D 4
H00Y H 0.320172 0.911140 0.066179 0.083 Uiso 0.537(12) 1 calc GR P D 4
H H 0.308590 0.872132 0.174745 0.083 Uiso 0.537(12) 1 calc GR P D 4
C1 C 0.3491(4) 1.0505(11) 0.2113(10) 0.086(5) Uani 0.537(12) 1 d . P D 4
H1A H 0.327631 1.045056 0.243290 0.130 Uiso 0.537(12) 1 calc GR P D 4
H1B H 0.345335 1.100868 0.149153 0.130 Uiso 0.537(12) 1 calc GR P D 4
H1C H 0.367124 1.088561 0.259298 0.130 Uiso 0.537(12) 1 calc GR P D 4
C2 C 0.3672(7) 0.8197(13) 0.0952(12) 0.120(9) Uani 0.463(12) 1 d . P D 3
H2A H 0.389727 0.780396 0.113276 0.180 Uiso 0.463(12) 1 calc GR P D 3
H2B H 0.366951 0.860813 0.028704 0.180 Uiso 0.463(12) 1 calc GR P D 3
H2C H 0.349021 0.756822 0.091389 0.180 Uiso 0.463(12) 1 calc GR P D 3
H00A H 0.5047(15) 0.450(6) 0.847(4) 0.072(18) Uiso 1 1 d . . . .
H008 H 0.5340(15) 0.852(6) 0.738(5) 0.075(19) Uiso 1 1 d . . . .
H00B H 0.5137(14) 0.590(6) 0.850(4) 0.067(16) Uiso 1 1 d . . . .
C0AA C 0.3834(3) 1.0168(15) 0.1497(11) 0.056(4) Uani 0.463(12) 1 d . P D 3
H0AA H 0.393088 1.066613 0.208264 0.085 Uiso 0.463(12) 1 calc GR P D 3
H0AB H 0.370481 1.070396 0.098934 0.085 Uiso 0.463(12) 1 calc GR P D 3
H0AC H 0.402163 0.976099 0.118752 0.085 Uiso 0.463(12) 1 calc GR P D 3
C1AA C 0.3229(3) 0.9387(17) 0.1686(11) 0.055(4) Uani 0.463(12) 1 d . P D 3
H1AA H 0.312001 0.858046 0.154423 0.083 Uiso 0.463(12) 1 calc GR P D 3
H1AB H 0.316727 0.994179 0.110506 0.083 Uiso 0.463(12) 1 calc GR P D 3
H1AC H 0.314874 0.974060 0.230396 0.083 Uiso 0.463(12) 1 calc GR P D 3

loop_
_atom_site_aniso_label
_atom_site_aniso_U_11
_atom_site_aniso_U_22
_atom_site_aniso_U_33
_atom_site_aniso_U_23
_atom_site_aniso_U_13
_atom_site_aniso_U_12
N001 0.0168(13) 0.0216(14) 0.0258(14) 0.0027(11) -0.0017(11) -0.0016(10)
N002 0.0143(12) 0.0283(15) 0.0224(14) 0.0049(11) 0.0000(10) -0.0017(10)
N003 0.0158(13) 0.0248(14) 0.0251(14) 0.0013(11) 0.0010(10) -0.0002(10)
C004 0.0136(14) 0.0247(16) 0.0220(16) 0.0007(13) 0.0018(11) -0.0010(11)
C005 0.0173(15) 0.0217(16) 0.0235(16) 0.0004(13) 0.0013(12) -0.0026(12)
C006 0.0218(16) 0.0184(16) 0.0278(17) 0.0025(13) -0.0005(13) -0.0017(12)
C007 0.0133(14) 0.0254(16) 0.0208(15) 0.0008(13) 0.0001(11) -0.0009(11)
C008 0.0235(17) 0.0235(17) 0.0287(18) 0.0006(14) -0.0014(14) -0.0005(13)
C009 0.0153(15) 0.0254(17) 0.0268(17) 0.0019(13) 0.0013(12) -0.0026(12)
C00A 0.0173(15) 0.0245(16) 0.0255(16) 0.0035(13) 0.0031(12) 0.0012(12)
C00B 0.0158(14) 0.0219(16) 0.0225(16) -0.0001(12) 0.0010(12) 0.0022(11)
C00C 0.0161(15) 0.0237(16) 0.0247(16) 0.0026(13) -0.0005(12) -0.0014(12)
C00D 0.0183(15) 0.0332(19) 0.0249(17) 0.0052(14) 0.0012(13) -0.0022(13)
C00E 0.0166(15) 0.0219(16) 0.0264(17) 0.0020(13) 0.0041(12) -0.0017(11)
C00F 0.0163(15) 0.0253(17) 0.0278(17) 0.0000(13) 0.0059(13) -0.0012(12)
C00G 0.0187(16) 0.0318(18) 0.0266(17) 0.0069(14) 0.0023(13) -0.0045(13)
C00H 0.0174(15) 0.0251(16) 0.0221(16) 0.0003(13) 0.0024(12) 0.0011(12)
C00I 0.0195(16) 0.0285(18) 0.0271(17) 0.0037(14) 0.0039(13) -0.0005(13)
C00J 0.0178(16) 0.0332(19) 0.0265(17) 0.0071(14) 0.0003(13) -0.0016(13)
C00K 0.0162(14) 0.0244(16) 0.0237(16) 0.0001(13) 0.0022(12) -0.0015(12)
C00L 0.0193(16) 0.036(2) 0.0316(19) 0.0032(15) 0.0049(14) -0.0022(13)
C00M 0.0172(15) 0.0266(17) 0.0242(16) 0.0025(13) 0.0049(12) -0.0010(12)
C00N 0.0151(14) 0.0300(18) 0.0245(16) 0.0023(14) -0.0002(12) -0.0022(12)
C00O 0.0250(17) 0.0310(18) 0.0230(17) 0.0047(14) 0.0074(13) 0.0002(13)
C00P 0.0202(16) 0.041(2) 0.0244(17) 0.0066(15) -0.0003(13) 0.0018(14)
C00Q 0.0159(15) 0.0312(19) 0.0347(19) 0.0018(15) -0.0025(13) -0.0032(13)
C00R 0.0188(16) 0.0314(19) 0.0267(18) -0.0001(15) 0.0014(13) -0.0008(13)
C00S 0.0133(15) 0.037(2) 0.038(2) 0.0099(16) 0.0040(13) 0.0013(13)
C00T 0.0218(18) 0.073(3) 0.040(2) 0.029(2) -0.0066(16) -0.0132(19)
C00U 0.022(2) 0.108(5) 0.050(3) 0.033(3) 0.0045(18) -0.013(2)
C00V 0.027(2) 0.053(3) 0.111(5) 0.033(3) 0.027(3) 0.013(2)
C00W 0.043(3) 0.062(3) 0.078(4) -0.016(3) 0.013(2) -0.024(2)
C00X 0.022(3) 0.058(6) 0.029(4) 0.023(4) -0.004(3) -0.005(4)
C00Y 0.024(5) 0.090(9) 0.048(7) 0.040(6) -0.016(4) -0.021(5)
C1 0.130(13) 0.058(7) 0.070(8) -0.004(6) 0.006(7) 0.037(7)
C2 0.26(3) 0.030(7) 0.070(10) -0.003(6) 0.006(13) 0.003(10)
C0AA 0.038(6) 0.071(9) 0.056(8) 0.036(7) -0.014(5) 0.000(6)
C1AA 0.025(5) 0.091(11) 0.048(8) 0.040(7) -0.005(5) 0.002(6)

loop_
_atom_type_symbol
_atom_type_description
_atom_type_scat_dispersion_real
_atom_type_scat_dispersion_imag
_atom_type_scat_source
C C 0.0033 0.0016 'International Tables Vol C Tables 4.2.6.8 and 6.1.1.4'
H H 0.0000 0.0000 'International Tables Vol C Tables 4.2.6.8 and 6.1.1.4'
N N 0.0061 0.0033 'International Tables Vol C Tables 4.2.6.8 and 6.1.1.4'

loop_
_geom_angle_atom_site_label_1
_geom_angle_atom_site_label_2
_geom_angle_atom_site_label_3
_geom_angle
_geom_angle_site_symmetry_1
C00C N001 C006 118.7(3) .
C004 N002 H002 125.5 .
C005 N002 H002 125.5 .
C005 N002 C004 109.0(3) .
C00A N003 C00E 118.0(3) .
N002 C004 C00B 109.3(3) .
N002 C004 C00H 128.2(3) .
C00B C004 C00H 122.5(3) .
N002 C005 C009 128.9(3) .
N002 C005 C00K 109.3(3) .
C009 C005 C00K 121.8(3) .
N001 C006 C008 117.8(3) .
N001 C006 C00Q 121.9(3) .
C00Q C006 C008 120.3(3) .
C00B C007 H007 120.0 .
C00F C007 H007 120.0 .
C00F C007 C00B 120.1(3) .
C006 C008 H008 116(4) .
C008 C008 C006 120.9(4) 2_656
C008 C008 H008 123(4) 2_656
C005 C009 C00C 121.2(3) .
C00G C009 C005 116.4(3) .
C00G C009 C00C 122.4(3) .
N003 C00A C00P 121.8(3) .
N003 C00A C00R 119.2(3) .
C00P C00A C00R 118.9(3) .
C004 C00B C00K 106.5(3) .
C007 C00B C004 119.5(3) .
C007 C00B C00K 133.9(3) .
N001 C00C C009 116.7(3) .
N001 C00C C00D 122.2(3) .
C00D C00C C009 121.1(3) .
C00C C00D H00D 120.6 .
C00L C00D C00C 118.8(3) .
C00L C00D H00D 120.6 .
N003 C00E C00H 116.7(3) .
N003 C00E C00I 122.6(3) .
C00I C00E C00H 120.6(3) .
C007 C00F C00M 118.7(3) .
C007 C00F C00S 119.5(3) .
C00M C00F C00S 121.8(3) .
C009 C00G H00G 118.1 .
C009 C00G C00J 123.7(3) .
C00J C00G H00G 118.1 .
C004 C00H C00E 121.4(3) .
C004 C00H C00M 115.6(3) .
C00M C00H C00E 122.8(3) .
C00E C00I H00I 120.4 .
C00O C00I C00E 119.1(3) .
C00O C00I H00I 120.4 .
C00G C00J C00T 120.6(3) .
C00N C00J C00G 117.9(3) .
C00N C00J C00T 121.5(3) .
C005 C00K C00B 105.8(3) .
C00N C00K C005 119.3(3) .
C00N C00K C00B 134.8(3) .
C00D C00L H00L 120.2 .
C00D C00L C00Q 119.6(3) .
C00Q C00L H00L 120.2 .
C00F C00M C00H 123.7(3) .
C00F C00M H00M 118.1 .
C00H C00M H00M 118.1 .
C00J C00N C00K 120.8(3) .
C00J C00N H00N 119.6 .
C00K C00N H00N 119.6 .
C00I C00O H00O 120.8 .
C00I C00O C00P 118.3(3) .
C00P C00O H00O 120.8 .
C00A C00P C00O 120.0(3) .
C00A C00P H00P 120.0 .
C00O C00P H00P 120.0 .
C006 C00Q H00Q 120.6 .
C00L C00Q C006 118.8(3) .
C00L C00Q H00Q 120.6 .
C00A C00R H00A 100(3) .
C00A C00R H00B 110(3) .
C00R C00R C00A 119.5(4) 2_656
C00R C00R H00A 117(3) 2_656
C00R C00R H00B 113(3) 2_656
H00A C00R H00B 94(4) .
C00F C00S C00W 108.7(3) .
C00U C00S C00F 112.5(3) .
C00U C00S C00V 110.2(4) .
C00U C00S C00W 107.5(4) .
C00V C00S C00F 111.1(3) .
C00V C00S C00W 106.6(4) .
C00J C00T C2 102.6(7) .
C00X C00T C00J 115.6(4) .
C00X C00T C00Y 109.7(7) .
C00Y C00T C00J 114.0(5) .
C1 C00T C00J 107.7(6) .
C1 C00T C00X 105.5(8) .
C1 C00T C00Y 103.2(9) .
C0AA C00T C00J 114.5(5) .
C0AA C00T C2 95.5(10) .
C0AA C00T C1AA 121.4(8) .
C1AA C00T C00J 115.0(6) .
C1AA C00T C2 102.3(12) .
C00S C00U H00C 109.5 .
C00S C00U H00E 109.5 .
C00S C00U H00F 109.5 .
H00C C00U H00E 109.5 .
H00C C00U H00F 109.5 .
H00E C00U H00F 109.5 .
C00S C00V H00H 109.5 .
C00S C00V H00J 109.5 .
C00S C00V H00K 109.5 .
H00H C00V H00J 109.5 .
H00H C00V H00K 109.5 .
H00J C00V H00K 109.5 .
C00S C00W H00R 109.5 .
C00S C00W H00S 109.5 .
C00S C00W H00T 109.5 .
H00R C00W H00S 109.5 .
H00R C00W H00T 109.5 .
H00S C00W H00T 109.5 .
C00T C00X H00U 109.5 .
C00T C00X H00V 109.5 .
C00T C00X H00W 109.5 .
H00U C00X H00V 109.5 .
H00U C00X H00W 109.5 .
H00V C00X H00W 109.5 .
C00T C00Y H00X 109.5 .
C00T C00Y H00Y 109.5 .
C00T C00Y H 109.5 .
H00X C00Y H00Y 109.5 .
H00X C00Y H 109.5 .
H00Y C00Y H 109.5 .
C00T C1 H1A 109.5 .
C00T C1 H1B 109.5 .
C00T C1 H1C 109.5 .
H1A C1 H1B 109.5 .
H1A C1 H1C 109.5 .
H1B C1 H1C 109.5 .
C00T C2 H2A 109.5 .
C00T C2 H2B 109.5 .
C00T C2 H2C 109.5 .
H2A C2 H2B 109.5 .
H2A C2 H2C 109.5 .
H2B C2 H2C 109.5 .
C00T C0AA H0AA 109.5 .
C00T C0AA H0AB 109.5 .
C00T C0AA H0AC 109.5 .
H0AA C0AA H0AB 109.5 .
H0AA C0AA H0AC 109.5 .
H0AB C0AA H0AC 109.5 .
C00T C1AA H1AA 109.5 .
C00T C1AA H1AB 109.5 .
C00T C1AA H1AC 109.5 .
H1AA C1AA H1AB 109.5 .
H1AA C1AA H1AC 109.5 .
H1AB C1AA H1AC 109.5 .

loop_
_geom_bond_atom_site_label_1
_geom_bond_atom_site_label_2
_geom_bond_distance
_geom_bond_site_symmetry_2
N001 C006 1.349(4) .
N001 C00C 1.340(4) .
N002 H002 0.8600 .
N002 C004 1.379(4) .
N002 C005 1.378(4) .
N003 C00A 1.350(4) .
N003 C00E 1.358(4) .
C004 C00B 1.406(4) .
C004 C00H 1.407(5) .
C005 C009 1.404(4) .
C005 C00K 1.416(4) .
C006 C008 1.495(5) .
C006 C00Q 1.397(5) .
C007 H007 0.9300 .
C007 C00B 1.403(4) .
C007 C00F 1.398(5) .
C008 C008 1.396(7) 2_656
C008 H008 0.81(6) .
C009 C00C 1.483(4) .
C009 C00G 1.394(5) .
C00A C00P 1.389(5) .
C00A C00R 1.505(4) .
C00B C00K 1.458(4) .
C00C C00D 1.397(4) .
C00D H00D 0.9300 .
C00D C00L 1.378(5) .
C00E C00H 1.481(5) .
C00E C00I 1.396(5) .
C00F C00M 1.398(5) .
C00F C00S 1.545(4) .
C00G H00G 0.9300 .
C00G C00J 1.414(5) .
C00H C00M 1.408(4) .
C00I H00I 0.9300 .
C00I C00O 1.379(5) .
C00J C00N 1.396(5) .
C00J C00T 1.532(5) .
C00K C00N 1.397(5) .
C00L H00L 0.9300 .
C00L C00Q 1.378(5) .
C00M H00M 0.9300 .
C00N H00N 0.9300 .
C00O H00O 0.9300 .
C00O C00P 1.394(5) .
C00P H00P 0.9300 .
C00Q H00Q 0.9300 .
C00R C00R 1.434(7) 2_656
C00R H00A 1.02(6) .
C00R H00B 1.06(6) .
C00S C00U 1.500(6) .
C00S C00V 1.513(5) .
C00S C00W 1.555(6) .
C00T C00X 1.480(9) .
C00T C00Y 1.507(10) .
C00T C1 1.463(12) .
C00T C2 1.632(15) .
C00T C0AA 1.426(12) .
C00T C1AA 1.428(12) .
C00U H00C 0.9600 .
C00U H00E 0.9600 .
C00U H00F 0.9600 .
C00V H00H 0.9600 .
C00V H00J 0.9600 .
C00V H00K 0.9600 .
C00W H00R 0.9600 .
C00W H00S 0.9600 .
C00W H00T 0.9600 .
C00X H00U 0.9600 .
C00X H00V 0.9600 .
C00X H00W 0.9600 .
C00Y H00X 0.9600 .
C00Y H00Y 0.9600 .
C00Y H 0.9600 .
C1 H1A 0.9600 .
C1 H1B 0.9600 .
C1 H1C 0.9600 .
C2 H2A 0.9600 .
C2 H2B 0.9600 .
C2 H2C 0.9600 .
C0AA H0AA 0.9600 .
C0AA H0AB 0.9600 .
C0AA H0AC 0.9600 .
C1AA H1AA 0.9600 .
C1AA H1AB 0.9600 .
C1AA H1AC 0.9600 .

loop_
_smtbx_masks_void_nr
_smtbx_masks_void_average_x
_smtbx_masks_void_average_y
_smtbx_masks_void_average_z
_smtbx_masks_void_volume
_smtbx_masks_void_count_electrons
1 0.165 0.304 0.644 95.5 3.1
2 0.165 0.696 0.144 95.5 3.1
3 0.335 0.196 0.356 95.5 3.1
4 0.335 0.804 0.856 95.5 3.1
5 0.665 0.196 0.144 95.5 3.1
6 0.665 0.804 0.644 95.5 3.1
7 0.835 0.304 0.856 95.5 3.1
8 0.835 0.696 0.356 95.5 3.1
